data_1576054
loop_
_publ_author_name
'Abd El-Gaber, Mohammed K'
'Herrick, Ryan M.'
'Sudhakar, Pranaya'
'Rana, Ashutosh'
'Roach, Brent A.'
'Dick, Jeffrey E.'
'Altman, Ryan A.'

_publ_section_title
;
 Diselenide-enabled photocatalytic hydroazolation of
 <i>gem</i>-difluoroalkenes.
;
_journal_issue 47
_journal_name_full 'Chemical science'
_journal_page_first 22701
_journal_page_last 22710
_journal_paper_doi 10.1039/d5sc04074d
_journal_volume 16
_journal_year 2025
_chemical_absolute_configuration ad
_chemical_formula_moiety 'C42 H40 F2 N2 O5, 0.25(C6 H14)'
_chemical_formula_sum 'C43.5 H43.5 F2 N2 O5'
_chemical_formula_weight 712.30
_space_group_crystal_system monoclinic
_space_group_IT_number 5
_space_group_name_Hall 'C 2y'
_space_group_name_H-M_alt 'C 1 2 1'
_atom_sites_solution_hydrogens geom
_atom_sites_solution_primary dual
_atom_sites_solution_secondary difmap
_audit_creation_method SHELXL-2019/3
_audit_update_record
;
2025-01-03 deposited with the CCDC.	2025-10-21 downloaded from the CCDC.
;
_cell_angle_alpha 90
_cell_angle_beta 92.925(12)
_cell_angle_gamma 90
_cell_formula_units_Z 4
_cell_length_a 43.884(9)
_cell_length_b 5.5853(12)
_cell_length_c 15.050(2)
_cell_measurement_reflns_used 7389
_cell_measurement_temperature 150(2)
_cell_measurement_theta_max 79.1913
_cell_measurement_theta_min 2.9401
_cell_volume 3684.0(12)
_computing_cell_refinement 'SAINT V8.40B (Bruker, 2020)'
_computing_data_collection 'Apex5 v2023.9-2 (Bruker, 2023)'
_computing_data_reduction 'SAINT V8.40B (Bruker, 2020)'
_computing_structure_refinement
;  
SHELXL-2019/2 (Sheldrick, 2015a, 2019), 
SHELXLE Rev1613 (H\"ubschle et al., 2011)
;
_computing_structure_solution 'SHELXT (Sheldrick, 2015b)'
_diffrn_ambient_temperature 150(2)
_diffrn_detector_area_resol_mean 7.4074
_diffrn_detector_type 'PhotonIII_C14 charge-integrating and photon counting pixel array'
_diffrn_measured_fraction_theta_full 0.997
_diffrn_measured_fraction_theta_max 0.953
_diffrn_measurement_device 'four circle diffractometer'
_diffrn_measurement_device_type 'Bruker AXS D8 Quest'
_diffrn_measurement_method 'omega and phi scans'
_diffrn_radiation_monochromator 'HELIOS multilayer Montel optics'
_diffrn_radiation_type CuK\a
_diffrn_radiation_wavelength 1.54178
_diffrn_reflns_av_R_equivalents 0.0867
_diffrn_reflns_av_unetI/netI 0.0844
_diffrn_reflns_Laue_measured_fraction_full 0.997
_diffrn_reflns_Laue_measured_fraction_max 0.953
_diffrn_reflns_limit_h_max 55
_diffrn_reflns_limit_h_min -55
_diffrn_reflns_limit_k_max 6
_diffrn_reflns_limit_k_min -6
_diffrn_reflns_limit_l_max 19
_diffrn_reflns_limit_l_min -19
_diffrn_reflns_number 18691
_diffrn_reflns_point_group_measured_fraction_full 0.957
_diffrn_reflns_point_group_measured_fraction_max 0.875
_diffrn_reflns_theta_full 67.679
_diffrn_reflns_theta_max 80.214
_diffrn_reflns_theta_min 2.016
_diffrn_source 'I-mu-S 3.0 microsource X-ray tube'
_diffrn_source_current '1.1 mA'
_diffrn_source_voltage '50 kV'
_exptl_absorpt_coefficient_mu 0.738
_exptl_absorpt_correction_T_max 0.7543
_exptl_absorpt_correction_T_min 0.5559
_exptl_absorpt_correction_type multi-scan
_exptl_absorpt_process_details
;
 SADABS 2016/2: Krause, L., Herbst-Irmer, R., Sheldrick G.M. & Stalke D.,
 J. Appl. Cryst. 48 (2015) 3-10
;
_exptl_crystal_colour colourless
_exptl_crystal_density_diffrn 1.284
_exptl_crystal_description needle
_exptl_crystal_F_000 1506
_exptl_crystal_size_max 0.450
_exptl_crystal_size_mid 0.040
_exptl_crystal_size_min 0.020
_refine_diff_density_max 0.192
_refine_diff_density_min -0.164
_refine_diff_density_rms 0.040
_refine_ls_abs_structure_details
;
 Flack x determined using 1376 quotients [(I+)-(I-)]/[(I+)+(I-)]
 (Parsons, Flack and Wagner, Acta Cryst. B69 (2013) 249-259).
;
_refine_ls_abs_structure_Flack -0.23(16)
_refine_ls_extinction_method none
_refine_ls_goodness_of_fit_ref 0.971
_refine_ls_hydrogen_treatment constr
_refine_ls_matrix_type full
_refine_ls_number_parameters 560
_refine_ls_number_reflns 7038
_refine_ls_number_restraints 292
_refine_ls_restrained_S_all 0.968
_refine_ls_R_factor_all 0.0848
_refine_ls_R_factor_gt 0.0530
_refine_ls_shift/su_max 0.000
_refine_ls_shift/su_mean 0.000
_refine_ls_structure_factor_coef Fsqd
_refine_ls_weighting_details 'w=1/[\s^2^(Fo^2^)+(0.0549P)^2^] where P=(Fo^2^+2Fc^2^)/3'
_refine_ls_weighting_scheme calc
_refine_ls_wR_factor_gt 0.1190
_refine_ls_wR_factor_ref 0.1338
_reflns_Friedel_coverage 0.661
_reflns_Friedel_fraction_full 0.907
_reflns_Friedel_fraction_max 0.778
_reflns_number_gt 4584
_reflns_number_total 7038
_reflns_threshold_expression 'I > 2\s(I)'
_cod_data_source_file d5sc04074d2.cif
_cod_data_source_block RMH3_258_0m
_cod_depositor_comments 'Adding full bibliography for 1576054--1576058.cif.'
_cod_original_sg_symbol_H-M 'C 2'
_cod_original_formula_sum 'C43.50 H43.50 F2 N2 O5'
_cod_database_code 1576054
_shelx_shelxl_version_number 2019/3
_shelx_space_group_comment
;
The symmetry employed for this shelxl refinement is uniquely defined
by the following loop, which should always be used as a source of
symmetry information in preference to the above space-group names.
They are only intended as comments.
;
_shelx_estimated_absorpt_t_min 0.732
_shelx_estimated_absorpt_t_max 0.985

loop_
_space_group_symop_operation_xyz
'x, y, z'
'-x, y, -z'
'x+1/2, y+1/2, z'
'-x+1/2, y+1/2, -z'

loop_
_atom_site_label
_atom_site_type_symbol
_atom_site_fract_x
_atom_site_fract_y
_atom_site_fract_z
_atom_site_U_iso_or_equiv
_atom_site_adp_type
_atom_site_occupancy
_atom_site_site_symmetry_order
_atom_site_calc_flag
_atom_site_refinement_flags_posn
_atom_site_refinement_flags_adp
_atom_site_refinement_flags_occupancy
_atom_site_disorder_assembly
_atom_site_disorder_group
F1 F 0.29406(6) 0.0934(5) 0.26760(15) 0.0664(7) Uani 1 1 d . . . . .
F2 F 0.29453(5) 0.4128(4) 0.34886(14) 0.0540(6) Uani 1 1 d . . . . .
O1 O 0.32655(7) 0.4225(5) 0.15908(16) 0.0549(7) Uani 1 1 d . . . . .
O2 O 0.40854(8) 0.1461(6) 0.5018(2) 0.0711(9) Uani 1 1 d . . . . .
O3 O 0.42805(7) 0.5454(6) 0.2845(2) 0.0613(8) Uani 1 1 d . . . . .
O4 O 0.35979(6) 0.3198(5) 0.38243(15) 0.0460(7) Uani 1 1 d . . . . .
O6 O 0.38000(7) 0.7220(5) 0.16674(17) 0.0593(8) Uani 1 1 d . . . . .
N1 N 0.31017(8) 0.0706(6) 0.4130(2) 0.0456(8) Uani 1 1 d . . . . .
N2 N 0.32795(8) -0.1308(6) 0.4146(2) 0.0524(8) Uani 1 1 d . . . . .
C1 C 0.40801(11) 0.3696(9) 0.4565(3) 0.0630(12) Uani 1 1 d . . . . .
H1A H 0.429107 0.425461 0.448536 0.076 Uiso 1 1 calc R U . . .
H1B H 0.397441 0.491047 0.491613 0.076 Uiso 1 1 calc R U . . .
C2 C 0.39167(10) 0.3377(8) 0.3683(3) 0.0521(11) Uani 1 1 d . . . . .
H2 H 0.398773 0.186757 0.340162 0.062 Uiso 1 1 calc R U . . .
C3 C 0.39655(10) 0.5482(8) 0.3059(3) 0.0510(10) Uani 1 1 d . . . . .
H3 H 0.391624 0.702109 0.335917 0.061 Uiso 1 1 calc R U . . .
C4 C 0.37670(10) 0.5191(8) 0.2214(3) 0.0516(10) Uani 1 1 d . . . . .
H4 H 0.384169 0.376329 0.188875 0.062 Uiso 1 1 calc R U . . .
C5 C 0.34352(10) 0.4765(7) 0.2403(2) 0.0480(10) Uani 1 1 d . . . . .
H5 H 0.334904 0.622688 0.268082 0.058 Uiso 1 1 calc R U . . .
C6 C 0.34207(10) 0.2646(8) 0.3047(2) 0.0475(9) Uani 1 1 d . . . . .
H6 H 0.350634 0.119078 0.276356 0.057 Uiso 1 1 calc R U . . .
C7 C 0.31034(10) 0.2094(7) 0.3339(3) 0.0492(10) Uani 1 1 d . . . . .
C8 C 0.32499(10) -0.2281(8) 0.4930(3) 0.0510(10) Uani 1 1 d . . . . .
H8 H 0.334727 -0.372277 0.512176 0.061 Uiso 1 1 calc R U . . .
C9 C 0.30548(9) -0.0916(7) 0.5455(2) 0.0437(9) Uani 1 1 d . . . . .
C10 C 0.29465(9) -0.1159(8) 0.6312(2) 0.0469(9) Uani 1 1 d . . . . .
H10 H 0.300691 -0.247789 0.667874 0.056 Uiso 1 1 calc R U . . .
C11 C 0.27512(9) 0.0554(8) 0.6609(2) 0.0483(10) Uani 1 1 d . . . . .
H11 H 0.267536 0.042173 0.718657 0.058 Uiso 1 1 calc R U . . .
C12 C 0.26632(9) 0.2495(8) 0.6065(2) 0.0490(10) Uani 1 1 d . . . . .
H12 H 0.252915 0.365968 0.628789 0.059 Uiso 1 1 calc R U . . .
C13 C 0.27632(9) 0.2781(7) 0.5221(2) 0.0441(9) Uani 1 1 d . . . . .
H13 H 0.270112 0.410167 0.485715 0.053 Uiso 1 1 calc R U . . .
C14 C 0.29605(8) 0.1031(7) 0.4926(2) 0.0412(9) Uani 1 1 d . . . . .
C15 C 0.42047(12) 0.1638(11) 0.5916(3) 0.0774(15) Uani 1 1 d . . . . .
H15A H 0.441143 0.234975 0.592322 0.093 Uiso 1 1 calc R U . . .
H15B H 0.422294 0.001373 0.617662 0.093 Uiso 1 1 calc R U . . .
C16 C 0.40035(12) 0.3153(9) 0.6475(3) 0.0642(13) Uani 1 1 d . . . . .
C17 C 0.36946(12) 0.2621(10) 0.6511(3) 0.0672(13) Uani 1 1 d . . . . .
H17 H 0.361224 0.127409 0.619721 0.081 Uiso 1 1 calc R U . . .
C18 C 0.35095(12) 0.4018(11) 0.6993(3) 0.0705(13) Uani 1 1 d . . . . .
H18 H 0.329903 0.363322 0.701170 0.085 Uiso 1 1 calc R U . . .
C19 C 0.36234(13) 0.5978(10) 0.7453(3) 0.0736(14) Uani 1 1 d . . . . .
H19 H 0.349308 0.694842 0.778678 0.088 Uiso 1 1 calc R U . . .
C20 C 0.39291(14) 0.6515(10) 0.7423(4) 0.0783(15) Uani 1 1 d . . . . .
H20 H 0.401071 0.785498 0.774258 0.094 Uiso 1 1 calc R U . . .
C21 C 0.41167(13) 0.5121(11) 0.6933(4) 0.0759(15) Uani 1 1 d . . . . .
H21 H 0.432663 0.552020 0.691029 0.091 Uiso 1 1 calc R U . . .
C22 C 0.44232(12) 0.7728(9) 0.2875(3) 0.0663(13) Uani 1 1 d . . . . .
H22A H 0.446033 0.823268 0.350214 0.080 Uiso 1 1 calc R U . A 1
H22B H 0.428793 0.892576 0.257239 0.080 Uiso 1 1 calc R U . A 1
C23 C 0.47197(11) 0.7609(9) 0.2427(3) 0.0621(11) Uani 0.533(19) 1 d D U P B 1
C24 C 0.4957(3) 0.927(2) 0.2661(10) 0.073(3) Uani 0.533(19) 1 d D U P B 1
H24 H 0.493244 1.036658 0.313371 0.088 Uiso 0.533(19) 1 calc R U P B 1
C25 C 0.5223(3) 0.929(3) 0.2201(10) 0.080(3) Uani 0.533(19) 1 d D U P B 1
H25 H 0.538738 1.030207 0.238968 0.096 Uiso 0.533(19) 1 calc R U P B 1
C26 C 0.5248(5) 0.782(4) 0.1470(16) 0.082(3) Uani 0.533(19) 1 d D U P B 1
H26 H 0.541271 0.802437 0.108954 0.099 Uiso 0.533(19) 1 calc R U P B 1
C27 C 0.5033(4) 0.607(3) 0.1297(10) 0.082(3) Uani 0.533(19) 1 d D U P B 1
H27 H 0.506249 0.490638 0.084821 0.098 Uiso 0.533(19) 1 calc R U P B 1
C28 C 0.4771(4) 0.601(3) 0.1787(9) 0.069(3) Uani 0.533(19) 1 d D U P B 1
H28 H 0.462374 0.479630 0.166203 0.083 Uiso 0.533(19) 1 calc R U P B 1
C23B C 0.47197(11) 0.7609(9) 0.2427(3) 0.0621(11) Uani 0.467(19) 1 d D U P B 2
C24B C 0.4878(3) 0.972(2) 0.2312(11) 0.071(3) Uani 0.467(19) 1 d D U P B 2
H24B H 0.479853 1.118929 0.252096 0.086 Uiso 0.467(19) 1 calc R U P B 2
C25B C 0.5151(4) 0.970(3) 0.1893(12) 0.080(3) Uani 0.467(19) 1 d D U P B 2
H25B H 0.526035 1.114810 0.182311 0.096 Uiso 0.467(19) 1 calc R U P B 2
C26B C 0.5266(6) 0.760(4) 0.1577(19) 0.082(3) Uani 0.467(19) 1 d D U P B 2
H26B H 0.546581 0.754341 0.136448 0.098 Uiso 0.467(19) 1 calc R U P B 2
C27B C 0.5087(4) 0.558(3) 0.1572(12) 0.079(3) Uani 0.467(19) 1 d D U P B 2
H27B H 0.515069 0.417693 0.127585 0.094 Uiso 0.467(19) 1 calc R U P B 2
C28B C 0.4810(4) 0.558(3) 0.2003(11) 0.069(3) Uani 0.467(19) 1 d D U P B 2
H28B H 0.468683 0.418045 0.199950 0.082 Uiso 0.467(19) 1 calc R U P B 2
C29 C 0.38703(17) 0.6600(11) 0.0785(3) 0.0903(19) Uani 1 1 d . . . . .
H29A H 0.369044 0.584103 0.047677 0.108 Uiso 1 1 calc R U . . .
H29B H 0.404018 0.543122 0.080163 0.108 Uiso 1 1 calc R U . . .
C30 C 0.39597(12) 0.8799(9) 0.0281(3) 0.0627(12) Uani 1 1 d . . . . .
C31 C 0.37792(14) 0.9748(11) -0.0382(3) 0.0774(15) Uani 1 1 d . . . . .
H31 H 0.358028 0.911946 -0.050387 0.093 Uiso 1 1 calc R U . . .
C32 C 0.3881(2) 1.1609(12) -0.0878(4) 0.099(2) Uani 1 1 d . . . . .
H32 H 0.375387 1.222684 -0.135448 0.119 Uiso 1 1 calc R U . . .
C33 C 0.4161(2) 1.2583(12) -0.0699(4) 0.093(2) Uani 1 1 d . . . . .
H33 H 0.422594 1.390250 -0.103894 0.112 Uiso 1 1 calc R U . . .
C34 C 0.43438(15) 1.1695(11) -0.0047(4) 0.0860(17) Uani 1 1 d . . . . .
H34 H 0.453942 1.237917 0.007867 0.103 Uiso 1 1 calc R U . . .
C35 C 0.42480(14) 0.9776(11) 0.0444(3) 0.0823(17) Uani 1 1 d . . . . .
H35 H 0.438085 0.911561 0.089801 0.099 Uiso 1 1 calc R U . . .
C36 C 0.30770(11) 0.6140(8) 0.1266(3) 0.0586(11) Uani 1 1 d . . . . .
H36A H 0.319147 0.766528 0.131580 0.070 Uiso 1 1 calc R U . . .
H36B H 0.289578 0.627399 0.162897 0.070 Uiso 1 1 calc R U . . .
C37 C 0.29774(10) 0.5692(8) 0.0312(2) 0.0514(10) Uani 1 1 d D . . . .
C38 C 0.27851(12) 0.7340(8) -0.0122(3) 0.0612(12) Uani 1 1 d D . . . .
H38 H 0.271898 0.870466 0.019193 0.073 Uiso 1 1 calc R U . . .
C39 C 0.26890(12) 0.7030(9) -0.0997(3) 0.0650(13) Uani 1 1 d D . . . .
H39 H 0.255658 0.817158 -0.128192 0.078 Uiso 1 1 calc R U . . .
C40 C 0.27839(12) 0.5074(9) -0.1461(3) 0.0617(12) Uani 1 1 d D . . . .
H40 H 0.272013 0.486815 -0.206862 0.074 Uiso 1 1 calc R U . . .
C41 C 0.29721(12) 0.3415(8) -0.1039(3) 0.0654(13) Uani 1 1 d D . . . .
H41 H 0.303540 0.204721 -0.135599 0.078 Uiso 1 1 calc R U . . .
C42 C 0.30700(11) 0.3713(8) -0.0160(3) 0.0599(12) Uani 1 1 d D . . . .
H42 H 0.320127 0.255839 0.012232 0.072 Uiso 1 1 calc R U . . .
C43 C 0.5013(15) 0.540(6) 0.477(3) 0.125(11) Uani 0.25 1 d D U P C -1
H43A H 0.506483 0.675891 0.515933 0.188 Uiso 0.25 1 calc R U P C -1
H43B H 0.515442 0.535447 0.428328 0.188 Uiso 0.25 1 calc R U P C -1
H43C H 0.480388 0.559298 0.451550 0.188 Uiso 0.25 1 calc R U P C -1
C44 C 0.5039(10) 0.296(6) 0.532(2) 0.118(8) Uani 0.25 1 d D U P C -1
H44A H 0.524930 0.273783 0.558105 0.142 Uiso 0.25 1 calc R U P C -1
H44B H 0.489692 0.297760 0.581449 0.142 Uiso 0.25 1 calc R U P C -1
C45 C 0.4956(8) 0.098(6) 0.4675(16) 0.120(7) Uani 0.25 1 d D U P C -1
H45A H 0.511703 0.076935 0.424389 0.144 Uiso 0.25 1 calc R U P C -1
H45B H 0.476045 0.132791 0.434468 0.144 Uiso 0.25 1 calc R U P C -1
C46 C 0.4928(7) -0.135(5) 0.5274(18) 0.114(7) Uani 0.25 1 d D U P C -1
H46A H 0.501580 -0.105920 0.588221 0.137 Uiso 0.25 1 calc R U P C -1
H46B H 0.471066 -0.181106 0.531303 0.137 Uiso 0.25 1 calc R U P C -1
C47 C 0.5100(8) -0.330(7) 0.483(2) 0.123(8) Uani 0.25 1 d D U P C -1
H47A H 0.532310 -0.302526 0.489472 0.148 Uiso 0.25 1 calc R U P C -1
H47B H 0.503768 -0.342960 0.419129 0.148 Uiso 0.25 1 calc R U P C -1
C48 C 0.5001(11) -0.568(7) 0.538(3) 0.135(11) Uani 0.25 1 d D U P C -1
H48A H 0.510235 -0.708660 0.514235 0.202 Uiso 0.25 1 calc R U P C -1
H48B H 0.506249 -0.548293 0.600995 0.202 Uiso 0.25 1 calc R U P C -1
H48C H 0.477951 -0.588382 0.531251 0.202 Uiso 0.25 1 calc R U P C -1

loop_
_atom_site_aniso_label
_atom_site_aniso_U_11
_atom_site_aniso_U_22
_atom_site_aniso_U_33
_atom_site_aniso_U_23
_atom_site_aniso_U_13
_atom_site_aniso_U_12
F1 0.0731(17) 0.0743(18) 0.0507(13) -0.0050(12) -0.0079(12) -0.0169(14)
F2 0.0547(14) 0.0545(14) 0.0532(12) 0.0083(11) 0.0062(10) 0.0066(11)
O1 0.074(2) 0.0514(17) 0.0385(13) -0.0015(12) -0.0022(13) 0.0062(15)
O2 0.072(2) 0.073(2) 0.067(2) 0.0228(16) -0.0022(16) 0.0093(17)
O3 0.0504(18) 0.0574(19) 0.078(2) 0.0065(15) 0.0209(15) -0.0015(14)
O4 0.0469(16) 0.0553(17) 0.0363(13) 0.0064(11) 0.0052(11) 0.0016(12)
O6 0.075(2) 0.0601(19) 0.0440(15) 0.0124(13) 0.0174(14) -0.0008(15)
N1 0.0504(19) 0.0388(19) 0.0480(18) 0.0009(14) 0.0050(15) -0.0012(15)
N2 0.058(2) 0.043(2) 0.0572(19) -0.0050(15) 0.0068(16) 0.0018(16)
C1 0.051(3) 0.075(3) 0.062(3) 0.023(2) -0.001(2) -0.004(2)
C2 0.049(3) 0.055(3) 0.053(2) 0.0077(19) 0.0103(19) 0.0058(19)
C3 0.049(3) 0.053(3) 0.052(2) 0.0077(19) 0.0140(19) 0.0046(19)
C4 0.063(3) 0.050(2) 0.043(2) 0.0070(17) 0.018(2) 0.008(2)
C5 0.061(3) 0.047(2) 0.0364(19) -0.0014(16) 0.0067(18) 0.0026(18)
C6 0.058(3) 0.048(2) 0.0371(19) -0.0021(17) 0.0066(18) 0.002(2)
C7 0.054(3) 0.050(3) 0.044(2) 0.0000(18) 0.0023(19) -0.0013(19)
C8 0.060(3) 0.043(2) 0.050(2) 0.0047(18) 0.0040(19) -0.0019(19)
C9 0.048(2) 0.038(2) 0.044(2) -0.0040(17) -0.0054(17) -0.0042(18)
C10 0.051(2) 0.048(2) 0.041(2) 0.0043(17) -0.0034(17) -0.0016(19)
C11 0.048(2) 0.061(3) 0.0350(19) -0.0034(18) 0.0006(17) -0.007(2)
C12 0.046(2) 0.056(3) 0.045(2) -0.0063(18) -0.0008(18) -0.0004(19)
C13 0.043(2) 0.046(2) 0.043(2) -0.0002(17) -0.0031(17) -0.0002(17)
C14 0.037(2) 0.051(2) 0.0355(18) -0.0035(16) -0.0025(15) -0.0064(16)
C15 0.069(3) 0.094(4) 0.068(3) 0.029(3) -0.007(3) 0.008(3)
C16 0.067(3) 0.067(3) 0.057(3) 0.023(2) -0.013(2) -0.001(2)
C17 0.065(3) 0.070(3) 0.064(3) 0.017(2) -0.015(2) -0.005(3)
C18 0.066(3) 0.080(4) 0.064(3) 0.016(3) -0.010(2) -0.005(3)
C19 0.082(4) 0.073(4) 0.064(3) 0.019(3) -0.013(3) 0.007(3)
C20 0.086(4) 0.068(3) 0.079(3) 0.013(3) -0.021(3) -0.011(3)
C21 0.066(3) 0.085(4) 0.075(3) 0.025(3) -0.012(3) -0.013(3)
C22 0.068(3) 0.064(3) 0.068(3) 0.003(2) 0.018(2) -0.008(3)
C23 0.056(2) 0.064(3) 0.067(2) 0.015(2) 0.012(2) 0.000(2)
C24 0.067(5) 0.070(5) 0.083(6) 0.011(5) 0.007(5) -0.005(4)
C25 0.061(5) 0.081(5) 0.098(6) 0.026(5) 0.008(5) -0.001(4)
C26 0.060(5) 0.088(6) 0.100(6) 0.035(5) 0.026(5) 0.011(5)
C27 0.070(6) 0.094(6) 0.084(6) 0.015(5) 0.017(5) 0.017(5)
C28 0.056(5) 0.080(5) 0.074(6) 0.006(5) 0.018(5) 0.006(4)
C23B 0.056(2) 0.064(3) 0.067(2) 0.015(2) 0.012(2) 0.000(2)
C24B 0.062(5) 0.072(5) 0.080(6) 0.020(5) 0.009(5) 0.000(4)
C25B 0.066(6) 0.076(5) 0.099(6) 0.030(5) 0.015(5) -0.007(5)
C26B 0.059(5) 0.088(6) 0.099(6) 0.034(6) 0.018(5) 0.011(5)
C27B 0.063(6) 0.080(6) 0.094(6) 0.025(5) 0.025(5) 0.023(5)
C28B 0.057(5) 0.075(5) 0.075(6) 0.019(5) 0.017(5) 0.007(5)
C29 0.140(5) 0.079(4) 0.054(3) 0.002(3) 0.033(3) -0.017(4)
C30 0.078(4) 0.070(3) 0.041(2) 0.009(2) 0.014(2) 0.000(3)
C31 0.084(4) 0.092(4) 0.056(3) 0.000(3) -0.005(3) 0.001(3)
C32 0.153(7) 0.080(4) 0.062(3) 0.026(3) -0.022(4) 0.010(4)
C33 0.151(7) 0.074(4) 0.057(3) 0.011(3) 0.026(4) -0.014(4)
C34 0.083(4) 0.092(4) 0.086(4) 0.006(3) 0.028(3) -0.011(3)
C35 0.082(4) 0.098(4) 0.067(3) 0.021(3) -0.005(3) 0.010(3)
C36 0.073(3) 0.055(3) 0.048(2) -0.0006(19) -0.005(2) 0.008(2)
C37 0.063(3) 0.050(2) 0.041(2) 0.0010(18) 0.0018(18) -0.001(2)
C38 0.085(3) 0.049(3) 0.050(2) 0.0018(19) 0.001(2) 0.008(2)
C39 0.081(3) 0.063(3) 0.050(3) 0.011(2) -0.003(2) 0.010(2)
C40 0.080(3) 0.071(3) 0.035(2) 0.004(2) 0.001(2) -0.005(2)
C41 0.087(4) 0.058(3) 0.051(2) -0.006(2) 0.004(2) 0.005(2)
C42 0.077(3) 0.061(3) 0.042(2) -0.0035(19) -0.002(2) 0.008(2)
C43 0.098(16) 0.134(18) 0.14(2) 0.000(17) -0.008(18) -0.024(18)
C44 0.106(11) 0.124(12) 0.125(11) 0.003(9) 0.000(9) -0.013(9)
C45 0.109(9) 0.126(10) 0.124(10) -0.001(8) -0.001(8) -0.007(8)
C46 0.103(10) 0.122(10) 0.116(10) -0.006(8) -0.001(8) 0.003(8)
C47 0.110(11) 0.130(12) 0.128(11) -0.008(9) -0.005(9) 0.002(9)
C48 0.100(17) 0.156(19) 0.144(18) 0.002(18) -0.027(16) 0.007(18)

loop_
_atom_type_symbol
_atom_type_description
_atom_type_scat_dispersion_real
_atom_type_scat_dispersion_imag
_atom_type_scat_source
C C 0.0181 0.0091 'International Tables Vol C Tables 4.2.6.8 and 6.1.1.4'
H H 0.0000 0.0000 'International Tables Vol C Tables 4.2.6.8 and 6.1.1.4'
N N 0.0311 0.0180 'International Tables Vol C Tables 4.2.6.8 and 6.1.1.4'
O O 0.0492 0.0322 'International Tables Vol C Tables 4.2.6.8 and 6.1.1.4'
F F 0.0727 0.0534 'International Tables Vol C Tables 4.2.6.8 and 6.1.1.4'

loop_
_geom_angle_atom_site_label_1
_geom_angle_atom_site_label_2
_geom_angle_atom_site_label_3
_geom_angle
_geom_angle_site_symmetry_1
_geom_angle_site_symmetry_3
_geom_angle_publ_flag
C36 O1 C5 113.7(3) . . ?
C1 O2 C15 112.9(4) . . ?
C22 O3 C3 114.4(3) . . ?
C6 O4 C2 113.3(3) . . ?
C4 O6 C29 112.5(4) . . ?
N2 N1 C14 111.8(3) . . ?
N2 N1 C7 115.8(3) . . ?
C14 N1 C7 132.3(3) . . ?
C8 N2 N1 105.9(3) . . ?
O2 C1 C2 108.5(4) . . ?
O2 C1 H1A 110.0 . . ?
C2 C1 H1A 110.0 . . ?
O2 C1 H1B 110.0 . . ?
C2 C1 H1B 110.0 . . ?
H1A C1 H1B 108.4 . . ?
O4 C2 C1 107.8(3) . . ?
O4 C2 C3 108.3(3) . . ?
C1 C2 C3 112.4(4) . . ?
O4 C2 H2 109.4 . . ?
C1 C2 H2 109.4 . . ?
C3 C2 H2 109.4 . . ?
O3 C3 C4 109.3(3) . . ?
O3 C3 C2 107.3(3) . . ?
C4 C3 C2 110.0(4) . . ?
O3 C3 H3 110.1 . . ?
C4 C3 H3 110.1 . . ?
C2 C3 H3 110.1 . . ?
O6 C4 C3 109.4(4) . . ?
O6 C4 C5 111.3(4) . . ?
C3 C4 C5 112.1(3) . . ?
O6 C4 H4 108.0 . . ?
C3 C4 H4 108.0 . . ?
C5 C4 H4 108.0 . . ?
O1 C5 C4 109.6(3) . . ?
O1 C5 C6 109.9(3) . . ?
C4 C5 C6 108.1(3) . . ?
O1 C5 H5 109.7 . . ?
C4 C5 H5 109.7 . . ?
C6 C5 H5 109.7 . . ?
O4 C6 C7 106.3(3) . . ?
O4 C6 C5 108.5(3) . . ?
C7 C6 C5 114.2(3) . . ?
O4 C6 H6 109.2 . . ?
C7 C6 H6 109.2 . . ?
C5 C6 H6 109.2 . . ?
F2 C7 F1 105.5(3) . . ?
F2 C7 N1 107.1(3) . . ?
F1 C7 N1 109.2(3) . . ?
F2 C7 C6 111.3(3) . . ?
F1 C7 C6 109.9(3) . . ?
N1 C7 C6 113.5(3) . . ?
N2 C8 C9 111.7(4) . . ?
N2 C8 H8 124.2 . . ?
C9 C8 H8 124.2 . . ?
C14 C9 C10 119.6(4) . . ?
C14 C9 C8 105.7(3) . . ?
C10 C9 C8 134.7(4) . . ?
C11 C10 C9 118.5(4) . . ?
C11 C10 H10 120.8 . . ?
C9 C10 H10 120.8 . . ?
C10 C11 C12 120.5(4) . . ?
C10 C11 H11 119.8 . . ?
C12 C11 H11 119.8 . . ?
C13 C12 C11 122.6(4) . . ?
C13 C12 H12 118.7 . . ?
C11 C12 H12 118.7 . . ?
C12 C13 C14 116.4(4) . . ?
C12 C13 H13 121.8 . . ?
C14 C13 H13 121.8 . . ?
N1 C14 C13 132.7(4) . . ?
N1 C14 C9 104.9(3) . . ?
C13 C14 C9 122.4(3) . . ?
O2 C15 C16 111.7(4) . . ?
O2 C15 H15A 109.3 . . ?
C16 C15 H15A 109.3 . . ?
O2 C15 H15B 109.3 . . ?
C16 C15 H15B 109.3 . . ?
H15A C15 H15B 107.9 . . ?
C21 C16 C17 118.5(5) . . ?
C21 C16 C15 121.3(5) . . ?
C17 C16 C15 120.1(5) . . ?
C18 C17 C16 120.5(5) . . ?
C18 C17 H17 119.7 . . ?
C16 C17 H17 119.7 . . ?
C17 C18 C19 120.8(5) . . ?
C17 C18 H18 119.6 . . ?
C19 C18 H18 119.6 . . ?
C18 C19 C20 119.1(6) . . ?
C18 C19 H19 120.5 . . ?
C20 C19 H19 120.5 . . ?
C21 C20 C19 120.4(6) . . ?
C21 C20 H20 119.8 . . ?
C19 C20 H20 119.8 . . ?
C20 C21 C16 120.7(5) . . ?
C20 C21 H21 119.7 . . ?
C16 C21 H21 119.7 . . ?
O3 C22 C23B 109.8(4) . . ?
O3 C22 C23 109.8(4) . . ?
O3 C22 H22A 109.7 . . ?
C23 C22 H22A 109.7 . . ?
O3 C22 H22B 109.7 . . ?
C23 C22 H22B 109.7 . . ?
H22A C22 H22B 108.2 . . ?
C28 C23 C24 117.6(9) . . ?
C28 C23 C22 122.3(8) . . ?
C24 C23 C22 120.0(6) . . ?
C25 C24 C23 120.3(10) . . ?
C25 C24 H24 119.8 . . ?
C23 C24 H24 119.8 . . ?
C26 C25 C24 119.8(13) . . ?
C26 C25 H25 120.1 . . ?
C24 C25 H25 120.1 . . ?
C27 C26 C25 119.3(14) . . ?
C27 C26 H26 120.3 . . ?
C25 C26 H26 120.3 . . ?
C26 C27 C28 119.4(13) . . ?
C26 C27 H27 120.3 . . ?
C28 C27 H27 120.3 . . ?
C23 C28 C27 122.5(12) . . ?
C23 C28 H28 118.7 . . ?
C27 C28 H28 118.7 . . ?
C28B C23B C24B 119.2(9) . . ?
C28B C23B C22 121.7(9) . . ?
C24B C23B C22 118.1(7) . . ?
C23B C24B C25B 120.0(11) . . ?
C23B C24B H24B 120.0 . . ?
C25B C24B H24B 120.0 . . ?
C26B C25B C24B 120.6(14) . . ?
C26B C25B H25B 119.7 . . ?
C24B C25B H25B 119.7 . . ?
C25B C26B C27B 119.0(16) . . ?
C25B C26B H26B 120.5 . . ?
C27B C26B H26B 120.5 . . ?
C26B C27B C28B 120.3(14) . . ?
C26B C27B H27B 119.9 . . ?
C28B C27B H27B 119.9 . . ?
C23B C28B C27B 119.5(13) . . ?
C23B C28B H28B 120.2 . . ?
C27B C28B H28B 120.2 . . ?
O6 C29 C30 110.2(4) . . ?
O6 C29 H29A 109.6 . . ?
C30 C29 H29A 109.6 . . ?
O6 C29 H29B 109.6 . . ?
C30 C29 H29B 109.6 . . ?
H29A C29 H29B 108.1 . . ?
C31 C30 C35 118.1(5) . . ?
C31 C30 C29 122.3(5) . . ?
C35 C30 C29 119.4(5) . . ?
C30 C31 C32 120.4(6) . . ?
C30 C31 H31 119.8 . . ?
C32 C31 H31 119.8 . . ?
C33 C32 C31 120.8(6) . . ?
C33 C32 H32 119.6 . . ?
C31 C32 H32 119.6 . . ?
C34 C33 C32 120.2(6) . . ?
C34 C33 H33 119.9 . . ?
C32 C33 H33 119.9 . . ?
C33 C34 C35 119.7(6) . . ?
C33 C34 H34 120.2 . . ?
C35 C34 H34 120.2 . . ?
C34 C35 C30 120.7(5) . . ?
C34 C35 H35 119.6 . . ?
C30 C35 H35 119.6 . . ?
O1 C36 C37 109.8(3) . . ?
O1 C36 H36A 109.7 . . ?
C37 C36 H36A 109.7 . . ?
O1 C36 H36B 109.7 . . ?
C37 C36 H36B 109.7 . . ?
H36A C36 H36B 108.2 . . ?
C42 C37 C38 118.3(4) . . ?
C42 C37 C36 123.0(4) . . ?
C38 C37 C36 118.7(4) . . ?
C39 C38 C37 121.1(4) . . ?
C39 C38 H38 119.4 . . ?
C37 C38 H38 119.4 . . ?
C40 C39 C38 120.1(4) . . ?
C40 C39 H39 119.9 . . ?
C38 C39 H39 119.9 . . ?
C39 C40 C41 119.5(4) . . ?
C39 C40 H40 120.3 . . ?
C41 C40 H40 120.3 . . ?
C40 C41 C42 120.8(4) . . ?
C40 C41 H41 119.6 . . ?
C42 C41 H41 119.6 . . ?
C41 C42 C37 120.1(4) . . ?
C41 C42 H42 119.9 . . ?
C37 C42 H42 119.9 . . ?
C44 C43 H43A 109.5 . . ?
C44 C43 H43B 109.5 . . ?
H43A C43 H43B 109.5 . . ?
C44 C43 H43C 109.5 . . ?
H43A C43 H43C 109.5 . . ?
H43B C43 H43C 109.5 . . ?
C45 C44 C43 106.1(18) . . ?
C45 C44 H44A 110.5 . . ?
C43 C44 H44A 110.5 . . ?
C45 C44 H44B 110.5 . . ?
C43 C44 H44B 110.5 . . ?
H44A C44 H44B 108.7 . . ?
C44 C45 C46 104.9(16) . . ?
C44 C45 H45A 110.8 . . ?
C46 C45 H45A 110.8 . . ?
C44 C45 H45B 110.8 . . ?
C46 C45 H45B 110.8 . . ?
H45A C45 H45B 108.8 . . ?
C47 C46 C45 106.6(17) . . ?
C47 C46 H46A 110.4 . . ?
C45 C46 H46A 110.4 . . ?
C47 C46 H46B 110.4 . . ?
C45 C46 H46B 110.4 . . ?
H46A C46 H46B 108.6 . . ?
C46 C47 C48 102.2(19) . . ?
C46 C47 H47A 111.3 . . ?
C48 C47 H47A 111.3 . . ?
C46 C47 H47B 111.3 . . ?
C48 C47 H47B 111.3 . . ?
H47A C47 H47B 109.2 . . ?
C47 C48 H48A 109.5 . . ?
C47 C48 H48B 109.5 . . ?
H48A C48 H48B 109.5 . . ?
C47 C48 H48C 109.5 . . ?
H48A C48 H48C 109.5 . . ?
H48B C48 H48C 109.5 . . ?

loop_
_geom_bond_atom_site_label_1
_geom_bond_atom_site_label_2
_geom_bond_distance
_geom_bond_site_symmetry_2
_geom_bond_publ_flag
F1 C7 1.361(5) . ?
F2 C7 1.356(5) . ?
O1 C36 1.423(5) . ?
O1 C5 1.431(5) . ?
O2 C1 1.422(6) . ?
O2 C15 1.428(6) . ?
O3 C22 1.416(6) . ?
O3 C3 1.435(5) . ?
O4 C6 1.405(5) . ?
O4 C2 1.430(5) . ?
O6 C4 1.412(5) . ?
O6 C29 1.422(5) . ?
N1 N2 1.369(5) . ?
N1 C14 1.390(5) . ?
N1 C7 1.421(5) . ?
N2 C8 1.311(5) . ?
C1 C2 1.486(6) . ?
C1 H1A 0.9900 . ?
C1 H1B 0.9900 . ?
C2 C3 1.527(6) . ?
C2 H2 1.0000 . ?
C3 C4 1.512(6) . ?
C3 H3 1.0000 . ?
C4 C5 1.516(6) . ?
C4 H4 1.0000 . ?
C5 C6 1.533(5) . ?
C5 H5 1.0000 . ?
C6 C7 1.513(6) . ?
C6 H6 1.0000 . ?
C8 C9 1.417(6) . ?
C8 H8 0.9500 . ?
C9 C14 1.398(5) . ?
C9 C10 1.404(5) . ?
C10 C11 1.374(6) . ?
C10 H10 0.9500 . ?
C11 C12 1.401(6) . ?
C11 H11 0.9500 . ?
C12 C13 1.374(5) . ?
C12 H12 0.9500 . ?
C13 C14 1.392(6) . ?
C13 H13 0.9500 . ?
C15 C16 1.510(8) . ?
C15 H15A 0.9900 . ?
C15 H15B 0.9900 . ?
C16 C21 1.377(7) . ?
C16 C17 1.391(7) . ?
C17 C18 1.362(7) . ?
C17 H17 0.9500 . ?
C18 C19 1.376(7) . ?
C18 H18 0.9500 . ?
C19 C20 1.378(8) . ?
C19 H19 0.9500 . ?
C20 C21 1.374(8) . ?
C20 H20 0.9500 . ?
C21 H21 0.9500 . ?
C22 C23B 1.497(7) . ?
C22 C23 1.497(7) . ?
C22 H22A 0.9900 . ?
C22 H22B 0.9900 . ?
C23 C28 1.340(12) . ?
C23 C24 1.423(11) . ?
C24 C25 1.388(12) . ?
C24 H24 0.9500 . ?
C25 C26 1.380(17) . ?
C25 H25 0.9500 . ?
C26 C27 1.376(15) . ?
C26 H26 0.9500 . ?
C27 C28 1.399(13) . ?
C27 H27 0.9500 . ?
C28 H28 0.9500 . ?
C23B C28B 1.371(14) . ?
C23B C24B 1.384(12) . ?
C24B C25B 1.384(14) . ?
C24B H24B 0.9500 . ?
C25B C26B 1.369(18) . ?
C25B H25B 0.9500 . ?
C26B C27B 1.375(16) . ?
C26B H26B 0.9500 . ?
C27B C28B 1.406(14) . ?
C27B H27B 0.9500 . ?
C28B H28B 0.9500 . ?
C29 C30 1.506(7) . ?
C29 H29A 0.9900 . ?
C29 H29B 0.9900 . ?
C30 C31 1.350(7) . ?
C30 C35 1.388(8) . ?
C31 C32 1.368(8) . ?
C31 H31 0.9500 . ?
C32 C33 1.358(10) . ?
C32 H32 0.9500 . ?
C33 C34 1.331(9) . ?
C33 H33 0.9500 . ?
C34 C35 1.380(8) . ?
C34 H34 0.9500 . ?
C35 H35 0.9500 . ?
C36 C37 1.500(6) . ?
C36 H36A 0.9900 . ?
C36 H36B 0.9900 . ?
C37 C42 1.386(6) . ?
C37 C38 1.389(6) . ?
C38 C39 1.373(6) . ?
C38 H38 0.9500 . ?
C39 C40 1.373(6) . ?
C39 H39 0.9500 . ?
C40 C41 1.375(6) . ?
C40 H40 0.9500 . ?
C41 C42 1.380(6) . ?
C41 H41 0.9500 . ?
C42 H42 0.9500 . ?
C43 C44 1.60(2) . ?
C43 H43A 0.9800 . ?
C43 H43B 0.9800 . ?
C43 H43C 0.9800 . ?
C44 C45 1.51(2) . ?
C44 H44A 0.9900 . ?
C44 H44B 0.9900 . ?
C45 C46 1.59(2) . ?
C45 H45A 0.9900 . ?
C45 H45B 0.9900 . ?
C46 C47 1.50(2) . ?
C46 H46A 0.9900 . ?
C46 H46B 0.9900 . ?
C47 C48 1.63(2) . ?
C47 H47A 0.9900 . ?
C47 H47B 0.9900 . ?
C48 H48A 0.9800 . ?
C48 H48B 0.9800 . ?
C48 H48C 0.9800 . ?

loop_
_geom_torsion_atom_site_label_1
_geom_torsion_atom_site_label_2
_geom_torsion_atom_site_label_3
_geom_torsion_atom_site_label_4
_geom_torsion
_geom_torsion_site_symmetry_1
_geom_torsion_site_symmetry_2
_geom_torsion_site_symmetry_3
_geom_torsion_site_symmetry_4
_geom_torsion_publ_flag
C14 N1 N2 C8 1.0(4) . . . . ?
C7 N1 N2 C8 178.8(3) . . . . ?
C15 O2 C1 C2 -172.8(4) . . . . ?
C6 O4 C2 C1 -173.9(3) . . . . ?
C6 O4 C2 C3 64.3(4) . . . . ?
O2 C1 C2 O4 74.7(4) . . . . ?
O2 C1 C2 C3 -166.0(4) . . . . ?
C22 O3 C3 C4 105.0(4) . . . . ?
C22 O3 C3 C2 -135.9(4) . . . . ?
O4 C2 C3 O3 -173.4(3) . . . . ?
C1 C2 C3 O3 67.6(4) . . . . ?
O4 C2 C3 C4 -54.7(4) . . . . ?
C1 C2 C3 C4 -173.7(4) . . . . ?
C29 O6 C4 C3 128.4(4) . . . . ?
C29 O6 C4 C5 -107.2(5) . . . . ?
O3 C3 C4 O6 -66.1(4) . . . . ?
C2 C3 C4 O6 176.4(3) . . . . ?
O3 C3 C4 C5 169.9(3) . . . . ?
C2 C3 C4 C5 52.4(4) . . . . ?
C36 O1 C5 C4 -105.4(4) . . . . ?
C36 O1 C5 C6 135.9(4) . . . . ?
O6 C4 C5 O1 63.9(4) . . . . ?
C3 C4 C5 O1 -173.2(3) . . . . ?
O6 C4 C5 C6 -176.3(3) . . . . ?
C3 C4 C5 C6 -53.4(4) . . . . ?
C2 O4 C6 C7 170.2(3) . . . . ?
C2 O4 C6 C5 -66.6(4) . . . . ?
O1 C5 C6 O4 178.0(3) . . . . ?
C4 C5 C6 O4 58.4(4) . . . . ?
O1 C5 C6 C7 -63.6(4) . . . . ?
C4 C5 C6 C7 176.8(3) . . . . ?
N2 N1 C7 F2 -173.0(3) . . . . ?
C14 N1 C7 F2 4.3(6) . . . . ?
N2 N1 C7 F1 73.3(4) . . . . ?
C14 N1 C7 F1 -109.5(4) . . . . ?
N2 N1 C7 C6 -49.7(5) . . . . ?
C14 N1 C7 C6 127.5(4) . . . . ?
O4 C6 C7 F2 79.8(4) . . . . ?
C5 C6 C7 F2 -39.8(4) . . . . ?
O4 C6 C7 F1 -163.7(3) . . . . ?
C5 C6 C7 F1 76.7(4) . . . . ?
O4 C6 C7 N1 -41.1(4) . . . . ?
C5 C6 C7 N1 -160.7(3) . . . . ?
N1 N2 C8 C9 -0.8(5) . . . . ?
N2 C8 C9 C14 0.3(5) . . . . ?
N2 C8 C9 C10 179.1(4) . . . . ?
C14 C9 C10 C11 -0.5(6) . . . . ?
C8 C9 C10 C11 -179.2(4) . . . . ?
C9 C10 C11 C12 0.0(6) . . . . ?
C10 C11 C12 C13 0.4(6) . . . . ?
C11 C12 C13 C14 -0.3(6) . . . . ?
N2 N1 C14 C13 179.9(4) . . . . ?
C7 N1 C14 C13 2.6(7) . . . . ?
N2 N1 C14 C9 -0.8(4) . . . . ?
C7 N1 C14 C9 -178.1(4) . . . . ?
C12 C13 C14 N1 179.0(4) . . . . ?
C12 C13 C14 C9 -0.3(6) . . . . ?
C10 C9 C14 N1 -178.8(3) . . . . ?
C8 C9 C14 N1 0.3(4) . . . . ?
C10 C9 C14 C13 0.7(6) . . . . ?
C8 C9 C14 C13 179.7(3) . . . . ?
C1 O2 C15 C16 64.8(5) . . . . ?
O2 C15 C16 C21 -123.9(5) . . . . ?
O2 C15 C16 C17 53.9(6) . . . . ?
C21 C16 C17 C18 -0.2(6) . . . . ?
C15 C16 C17 C18 -178.1(4) . . . . ?
C16 C17 C18 C19 0.0(7) . . . . ?
C17 C18 C19 C20 -0.2(7) . . . . ?
C18 C19 C20 C21 0.6(7) . . . . ?
C19 C20 C21 C16 -0.9(7) . . . . ?
C17 C16 C21 C20 0.7(7) . . . . ?
C15 C16 C21 C20 178.5(4) . . . . ?
C3 O3 C22 C23B -165.8(4) . . . . ?
C3 O3 C22 C23 -165.8(4) . . . . ?
O3 C22 C23 C28 26.5(10) . . . . ?
O3 C22 C23 C24 -155.1(9) . . . . ?
C28 C23 C24 C25 3.4(15) . . . . ?
C22 C23 C24 C25 -175.1(9) . . . . ?
C23 C24 C25 C26 5(2) . . . . ?
C24 C25 C26 C27 -11(3) . . . . ?
C25 C26 C27 C28 9(3) . . . . ?
C24 C23 C28 C27 -5.9(16) . . . . ?
C22 C23 C28 C27 172.5(9) . . . . ?
C26 C27 C28 C23 0(2) . . . . ?
O3 C22 C23B C28B 4.9(11) . . . . ?
O3 C22 C23B C24B 173.6(10) . . . . ?
C28B C23B C24B C25B -10.3(18) . . . . ?
C22 C23B C24B C25B -179.3(10) . . . . ?
C23B C24B C25B C26B 1(3) . . . . ?
C24B C25B C26B C27B 9(4) . . . . ?
C25B C26B C27B C28B -9(3) . . . . ?
C24B C23B C28B C27B 9.7(18) . . . . ?
C22 C23B C28B C27B 178.3(10) . . . . ?
C26B C27B C28B C23B 0(2) . . . . ?
C4 O6 C29 C30 -169.6(5) . . . . ?
O6 C29 C30 C31 -109.4(6) . . . . ?
O6 C29 C30 C35 76.5(7) . . . . ?
C35 C30 C31 C32 0.4(8) . . . . ?
C29 C30 C31 C32 -173.8(5) . . . . ?
C30 C31 C32 C33 -2.0(10) . . . . ?
C31 C32 C33 C34 1.7(10) . . . . ?
C32 C33 C34 C35 0.1(10) . . . . ?
C33 C34 C35 C30 -1.7(9) . . . . ?
C31 C30 C35 C34 1.4(8) . . . . ?
C29 C30 C35 C34 175.7(5) . . . . ?
C5 O1 C36 C37 164.5(3) . . . . ?
O1 C36 C37 C42 -1.8(6) . . . . ?
O1 C36 C37 C38 178.6(4) . . . . ?
C42 C37 C38 C39 -0.2(7) . . . . ?
C36 C37 C38 C39 179.4(5) . . . . ?
C37 C38 C39 C40 -0.4(8) . . . . ?
C38 C39 C40 C41 0.9(8) . . . . ?
C39 C40 C41 C42 -1.0(8) . . . . ?
C40 C41 C42 C37 0.5(7) . . . . ?
C38 C37 C42 C41 0.1(7) . . . . ?
C36 C37 C42 C41 -179.5(5) . . . . ?
C43 C44 C45 C46 -170(4) . . . . ?
C44 C45 C46 C47 -133(3) . . . . ?
C45 C46 C47 C48 -169(3) . . . . ?
